data_7012529
loop_
_publ_author_name
'Sik Min, Kil'
'Weyherm\"uller, Thomas'
'Wieghardt, Karl'

_publ_section_title
;
 O,N-Coordinated o-iminobenzoquinone and o-iminobenzosemiquinonato(1--)
 ligands in complexes of Ni(ii), Co(iii) and Fe(iii)
;
_journal_issue 6
_journal_name_full 'Dalton Transactions'
_journal_page_first 1126
_journal_paper_doi 10.1039/b211698g
_journal_year 2003
_chemical_formula_analytical '[C26 H43 N5 O1 Co]2+, 2 (Cl O4)-, 0.5 CH3OH, 0.5 H2O'
_chemical_formula_sum 'C26.5 H46 Cl2 Co N5 O10'
_chemical_formula_weight 724.51
_chemical_name_systematic
; 
? 
;
_space_group_IT_number 14
_symmetry_cell_setting monoclinic
_symmetry_space_group_name_Hall '-P 2yn'
_symmetry_space_group_name_H-M 'P 1 21/n 1'
_atom_sites_solution_hydrogens geom
_atom_sites_solution_primary direct
_atom_sites_solution_secondary difmap
_audit_creation_method SHELXL
_cell_angle_alpha 90.00
_cell_angle_beta 113.35(1)
_cell_angle_gamma 90.00
_cell_formula_units_Z 8
_cell_length_a 17.3793(6)
_cell_length_b 20.9029(6)
_cell_length_c 19.9702(6)
_cell_measurement_reflns_used 220910
_cell_measurement_temperature 100(2)
_cell_volume 6660.6(6)
_computing_cell_refinement 'DENZO, Nonius Collect Software'
_computing_data_collection 'DENZO, Nonius Collect Software'
_computing_data_reduction 'DENZO, Nonius Collect Software'
_computing_structure_refinement 'SHELXL-93 (Sheldrick, 1993)'
_computing_structure_solution 'SHELXS-86 (Sheldrick, 1990)'
_diffrn_ambient_temperature 100(2)
_diffrn_measurement_device 'Nonius Kappa-CCD'
_diffrn_measurement_method '588 images at 1 deg. in \w and 20 sec.'
_diffrn_radiation_monochromator graphite
_diffrn_radiation_source 'rotating anode'
_diffrn_radiation_type MoK\a
_diffrn_radiation_wavelength 0.71073
_diffrn_reflns_av_R_equivalents 0.0408
_diffrn_reflns_av_sigmaI/netI 0.0281
_diffrn_reflns_limit_h_max 25
_diffrn_reflns_limit_h_min -26
_diffrn_reflns_limit_k_max 32
_diffrn_reflns_limit_k_min -32
_diffrn_reflns_limit_l_max 30
_diffrn_reflns_limit_l_min -28
_diffrn_reflns_number 58169
_diffrn_reflns_theta_max 25.00
_diffrn_reflns_theta_min 2.96
_exptl_absorpt_coefficient_mu 0.735
_exptl_absorpt_correction_type 'Not corrected'
_exptl_crystal_colour 'dark brown'
_exptl_crystal_density_diffrn 1.445
_exptl_crystal_description 'opaque block'
_exptl_crystal_F_000 3048
_exptl_crystal_size_max 0.4
_exptl_crystal_size_mid 0.38
_exptl_crystal_size_min 0.24
_refine_diff_density_max 1.113
_refine_diff_density_min -0.892
_refine_diff_density_rms 0.084
_refine_ls_extinction_method none
_refine_ls_goodness_of_fit_all 1.175
_refine_ls_goodness_of_fit_obs 1.206
_refine_ls_matrix_type full
_refine_ls_number_parameters 821
_refine_ls_number_reflns 11675
_refine_ls_number_restraints 1
_refine_ls_restrained_S_all 1.207
_refine_ls_restrained_S_obs 1.206
_refine_ls_R_factor_all 0.0741
_refine_ls_R_factor_obs 0.0686
_refine_ls_shift/esd_max -0.002
_refine_ls_shift/esd_mean 0.000
_refine_ls_structure_factor_coef Fsqd
_refine_ls_weighting_details 'w=1/[\s^2^(Fo^2^)+(0.0000P)^2^+31.8361P] where P=(Fo^2^+2Fc^2^)/3'
_refine_ls_weighting_scheme calc
_refine_ls_wR_factor_all 0.1479
_refine_ls_wR_factor_obs 0.1417
_reflns_number_observed 10807
_reflns_number_total 11691
_reflns_observed_criterion >2sigma(I)
_cod_data_source_file b211698g.txt
_cod_data_source_block 3
_cod_depositor_comments
;
The following automatic conversions were performed:
'_symmetry_cell_setting' value 'Monoclinic' changed to 'monoclinic'
according to '/home/saulius/struct/CIF-dictionaries/cif_core.dic'
dictionary named 'cif_core.dic' version 2.4.1 from 2010-06-29.

Automatic conversion script
Id: cif_fix_enum 1527 2010-12-29 10:47:43Z saulius 

The following automatic conversions were performed:

'_refine_ls_weighting_scheme' value 'calc
w=1/[\s^2^(Fo^2^)+(0.0000P)^2^+31.8361P] where P=(Fo^2^+2Fc^2^)/3'
was changed to 'calc'. New tag '_refine_ls_weighting_details' was
created. The value of the new tag was set to
'w=1/[\s^2^(Fo^2^)+(0.0000P)^2^+31.8361P] where P=(Fo^2^+2Fc^2^)/3'.

Automatic conversion script
Id: cif_fix_values 3143 2015-03-26 13:38:13Z robertas 
;
_cod_original_cell_volume 6660.6(4)
_cod_original_sg_symbol_H-M P2(1)/n
_cod_original_formula_sum 'C26.50 H46 Cl2 Co N5 O10'
_cod_database_code 7012529

loop_
_symmetry_equiv_pos_as_xyz
'x, y, z'
'-x+1/2, y+1/2, -z+1/2'
'-x, -y, -z'
'x-1/2, -y-1/2, z-1/2'

loop_
_atom_site_aniso_label
_atom_site_aniso_U_11
_atom_site_aniso_U_22
_atom_site_aniso_U_33
_atom_site_aniso_U_23
_atom_site_aniso_U_13
_atom_site_aniso_U_12
Co1 0.0173(3) 0.0213(3) 0.0152(3) -0.0022(2) 0.0049(2) -0.0021(2)
O1 0.0222(15) 0.0216(15) 0.0172(14) -0.0033(11) 0.0036(12) -0.0001(12)
C1 0.018(2) 0.025(2) 0.020(2) -0.004(2) 0.008(2) 0.001(2)
C2 0.019(2) 0.022(2) 0.023(2) -0.005(2) 0.011(2) -0.002(2)
C3 0.029(2) 0.023(2) 0.024(2) -0.007(2) 0.013(2) -0.001(2)
C4 0.022(2) 0.031(2) 0.018(2) -0.006(2) 0.010(2) -0.005(2)
C5 0.025(2) 0.029(2) 0.014(2) -0.001(2) 0.008(2) -0.004(2)
C6 0.019(2) 0.022(2) 0.020(2) -0.003(2) 0.009(2) -0.002(2)
N7 0.019(2) 0.024(2) 0.016(2) -0.0011(14) 0.0058(14) -0.0024(14)
C8 0.028(2) 0.022(2) 0.011(2) -0.005(2) 0.007(2) -0.001(2)
C9 0.028(2) 0.030(2) 0.021(2) 0.000(2) 0.009(2) 0.000(2)
C10 0.033(3) 0.037(3) 0.024(2) -0.002(2) 0.006(2) 0.007(2)
C11 0.049(3) 0.024(2) 0.023(2) 0.002(2) 0.006(2) 0.003(2)
C12 0.043(3) 0.029(2) 0.023(2) -0.001(2) 0.012(2) -0.009(2)
C13 0.029(2) 0.029(2) 0.016(2) -0.003(2) 0.006(2) -0.001(2)
C14 0.032(2) 0.020(2) 0.026(2) -0.001(2) 0.010(2) 0.004(2)
C15 0.032(3) 0.033(3) 0.040(3) -0.002(2) 0.008(2) 0.010(2)
C16 0.049(3) 0.028(2) 0.028(2) 0.004(2) 0.018(2) 0.002(2)
C17 0.046(3) 0.023(2) 0.037(3) 0.000(2) 0.014(2) 0.002(2)
C18 0.029(2) 0.030(2) 0.021(2) -0.005(2) 0.011(2) -0.008(2)
C19 0.045(3) 0.046(3) 0.029(3) -0.016(2) 0.021(2) -0.012(2)
C20 0.045(3) 0.041(3) 0.019(2) -0.002(2) 0.002(2) -0.017(2)
C21 0.032(3) 0.046(3) 0.023(2) -0.007(2) 0.012(2) -0.011(2)
N30 0.025(2) 0.025(2) 0.017(2) -0.0014(14) 0.0055(15) -0.0007(15)
C31 0.029(2) 0.038(3) 0.021(2) -0.002(2) -0.001(2) 0.007(2)
C32 0.021(2) 0.057(3) 0.025(2) -0.006(2) 0.002(2) 0.007(2)
N33 0.021(2) 0.039(2) 0.023(2) -0.003(2) 0.007(2) -0.003(2)
C34 0.027(2) 0.029(2) 0.019(2) -0.006(2) 0.004(2) -0.007(2)
C35 0.041(3) 0.032(3) 0.026(2) -0.008(2) 0.010(2) -0.004(2)
N36 0.027(2) 0.024(2) 0.020(2) -0.0038(14) 0.006(2) -0.007(2)
C37 0.040(3) 0.032(2) 0.017(2) -0.001(2) 0.011(2) -0.009(2)
C38 0.033(3) 0.039(3) 0.026(2) -0.006(2) 0.017(2) -0.013(2)
N39 0.019(2) 0.023(2) 0.021(2) -0.0061(14) 0.0066(14) -0.0034(14)
Co2 0.0342(3) 0.0204(3) 0.0177(3) -0.0044(2) 0.0068(2) -0.0021(3)
O41 0.035(2) 0.028(2) 0.0176(15) -0.0017(12) 0.0066(13) -0.0054(14)
C41 0.028(2) 0.035(3) 0.020(2) -0.005(2) 0.008(2) -0.014(2)
C42 0.033(3) 0.046(3) 0.020(2) -0.008(2) 0.013(2) -0.017(2)
C43 0.046(3) 0.052(3) 0.024(2) -0.010(2) 0.023(2) -0.019(3)
C44 0.047(3) 0.038(3) 0.035(3) -0.010(2) 0.029(2) -0.012(2)
C45 0.044(3) 0.038(3) 0.026(2) -0.004(2) 0.021(2) -0.004(2)
C46 0.034(2) 0.034(3) 0.021(2) -0.007(2) 0.013(2) -0.006(2)
N47 0.043(2) 0.036(2) 0.015(2) -0.002(2) 0.012(2) 0.009(2)
C48 0.030(2) 0.038(3) 0.014(2) -0.002(2) 0.011(2) 0.012(2)
C49 0.051(3) 0.032(3) 0.042(3) 0.005(2) -0.017(3) -0.008(2)
C50 0.047(3) 0.031(3) 0.057(4) 0.015(3) 0.010(3) 0.007(2)
C51 0.051(3) 0.044(3) 0.018(2) 0.001(2) 0.010(2) 0.018(3)
C52 0.048(4) 0.092(5) 0.046(4) 0.028(4) -0.028(3) -0.022(4)
C53 0.030(3) 0.084(5) 0.058(4) 0.031(4) -0.003(3) -0.016(3)
C54 0.033(3) 0.062(3) 0.020(2) 0.001(2) 0.013(2) -0.015(2)
C55 0.035(3) 0.061(3) 0.022(2) 0.002(2) 0.009(2) -0.016(2)
C56 0.056(4) 0.073(4) 0.046(3) 0.025(3) 0.001(3) -0.037(3)
C57 0.046(3) 0.144(7) 0.022(3) 0.010(3) 0.020(3) 0.006(4)
C58 0.087(5) 0.036(3) 0.052(3) -0.002(3) 0.054(3) -0.003(3)
C59 0.076(4) 0.041(3) 0.061(4) 0.000(3) 0.051(3) 0.004(3)
C60 0.148(7) 0.052(4) 0.091(5) -0.032(4) 0.099(6) -0.038(4)
C61 0.121(6) 0.047(4) 0.073(4) 0.009(3) 0.076(5) 0.027(4)
N70 0.060(3) 0.025(2) 0.055(3) 0.013(2) 0.027(2) 0.011(2)
C71 0.059(4) 0.037(3) 0.059(4) -0.009(3) 0.035(3) 0.001(3)
C72 0.045(3) 0.037(3) 0.054(3) -0.010(2) 0.033(3) -0.004(2)
N73 0.035(2) 0.036(2) 0.023(2) -0.012(2) 0.010(2) 0.002(2)
C74 0.064(4) 0.071(4) 0.037(3) 0.032(3) 0.030(3) 0.040(3)
C75 0.031(3) 0.091(5) 0.036(3) -0.003(3) 0.009(2) 0.004(3)
N76 0.046(2) 0.030(2) 0.020(2) -0.003(2) 0.016(2) -0.010(2)
C77 0.187(11) 0.023(3) 0.267(14) 0.052(6) 0.177(11) 0.039(5)
C78 0.101(6) 0.067(5) 0.057(4) 0.020(4) 0.018(4) -0.029(4)
N79 0.066(3) 0.057(3) 0.035(3) -0.020(2) 0.017(2) -0.033(3)
Cl1 0.0266(6) 0.0475(7) 0.0381(6) 0.0127(5) 0.0149(5) 0.0041(5)
O101 0.095(4) 0.137(5) 0.075(3) 0.003(3) 0.061(3) 0.027(4)
O102 0.044(3) 0.086(4) 0.085(3) 0.034(3) -0.004(2) -0.029(2)
O103 0.074(3) 0.042(3) 0.123(4) 0.025(3) 0.042(3) -0.005(2)
O104 0.057(3) 0.082(3) 0.043(2) 0.028(2) 0.011(2) -0.006(2)
Cl2 0.0717(11) 0.0621(10) 0.0267(7) 0.0014(6) -0.0116(7) -0.0183(8)
O201 0.069(3) 0.160(6) 0.067(3) -0.041(4) 0.018(3) -0.006(4)
O202 0.083(4) 0.101(4) 0.068(3) -0.045(3) -0.041(3) 0.052(3)
O203 0.072(3) 0.084(3) 0.036(2) 0.002(2) 0.001(2) 0.009(3)
O204 0.218(9) 0.140(7) 0.179(8) 0.118(6) -0.099(7) -0.115(7)
Cl3 0.0515(7) 0.0295(6) 0.0164(5) -0.0022(4) 0.0100(5) -0.0167(5)
O301 0.126(4) 0.053(3) 0.046(2) -0.013(2) 0.055(3) -0.049(3)
O302 0.059(3) 0.039(2) 0.055(3) 0.016(2) 0.003(2) 0.001(2)
O303 0.080(3) 0.038(2) 0.029(2) -0.011(2) 0.016(2) -0.011(2)
O304 0.049(2) 0.045(2) 0.017(2) -0.0035(14) 0.0066(15) -0.007(2)
Cl4 0.0272(5) 0.0200(5) 0.0361(6) -0.0016(4) 0.0182(5) -0.0014(4)
O401 0.075(3) 0.024(2) 0.121(4) 0.013(2) 0.073(3) 0.000(2)
O402 0.020(2) 0.031(2) 0.067(3) -0.010(2) 0.005(2) 0.0007(14)
O403 0.035(2) 0.038(2) 0.030(2) -0.0007(14) 0.0191(15) 0.0062(15)
O404 0.049(2) 0.042(2) 0.024(2) -0.0053(15) 0.010(2) 0.007(2)
O80 0.087(7) 0.073(6) 0.095(5) -0.008(5) 0.029(5) 0.002(4)
C90 0.091(6) 0.121(8) 0.067(5) 0.023(5) 0.031(5) -0.016(6)
O91 0.080(5) 0.123(7) 0.072(5) 0.000(5) 0.040(4) 0.001(5)
O80X 0.087(7) 0.073(6) 0.095(5) -0.008(5) 0.029(5) 0.002(4)
C90X 0.091(6) 0.121(8) 0.067(5) 0.023(5) 0.031(5) -0.016(6)
O91X 0.080(5) 0.123(7) 0.072(5) 0.000(5) 0.040(4) 0.001(5)

loop_
_atom_site_label
_atom_site_type_symbol
_atom_site_fract_x
_atom_site_fract_y
_atom_site_fract_z
_atom_site_U_iso_or_equiv
_atom_site_thermal_displace_type
_atom_site_occupancy
_atom_site_calc_flag
_atom_site_refinement_flags
_atom_site_disorder_group
Co1 Co 0.22704(3) 0.03702(3) 0.95887(3) 0.01842(13) Uani 1 d . .
O1 O 0.2331(2) 0.12672(13) 0.96910(15) 0.0216(6) Uani 1 d . .
C1 C 0.2846(2) 0.1450(2) 1.0351(2) 0.0208(9) Uani 1 d . .
C2 C 0.3069(2) 0.2099(2) 1.0533(2) 0.0208(9) Uani 1 d . .
C3 C 0.3626(3) 0.2217(2) 1.1236(2) 0.0245(9) Uani 1 d . .
H3 H 0.3796(3) 0.2647(2) 1.1367(2) 0.029 Uiso 1 calc R .
C4 C 0.3966(3) 0.1736(2) 1.1783(2) 0.0228(9) Uani 1 d . .
C5 C 0.3737(3) 0.1112(2) 1.1609(2) 0.0223(9) Uani 1 d . .
H5 H 0.3948(3) 0.0787(2) 1.1968(2) 0.027 Uiso 1 calc R .
C6 C 0.3180(2) 0.0954(2) 1.0886(2) 0.0196(8) Uani 1 d . .
N7 N 0.2898(2) 0.0366(2) 1.0626(2) 0.0199(7) Uani 1 d . .
C8 C 0.3177(3) -0.0202(2) 1.1049(2) 0.0211(9) Uani 1 d . .
C9 C 0.4028(3) -0.0374(2) 1.1331(2) 0.0268(9) Uani 1 d . .
H9 H 0.4433(3) -0.0097(2) 1.1278(2) 0.032 Uiso 1 calc R .
C10 C 0.4270(3) -0.0956(2) 1.1690(2) 0.0330(11) Uani 1 d . .
H10 H 0.4843(3) -0.1077(2) 1.1877(2) 0.040 Uiso 1 calc R .
C11 C 0.3690(3) -0.1361(2) 1.1779(2) 0.0346(11) Uani 1 d . .
H11 H 0.3864(3) -0.1755(2) 1.2031(2) 0.042 Uiso 1 calc R .
C12 C 0.2850(3) -0.1188(2) 1.1498(2) 0.0322(11) Uani 1 d . .
H12 H 0.2448(3) -0.1467(2) 1.1553(2) 0.039 Uiso 1 calc R .
C13 C 0.2596(3) -0.0611(2) 1.1137(2) 0.0254(9) Uani 1 d . .
H13 H 0.2021(3) -0.0494(2) 1.0948(2) 0.030 Uiso 1 calc R .
C14 C 0.2698(3) 0.2628(2) 0.9965(2) 0.0267(10) Uani 1 d . .
C15 C 0.1738(3) 0.2627(2) 0.9704(3) 0.0370(11) Uani 1 d . .
H15A H 0.1501(3) 0.2973(11) 0.9351(14) 0.056 Uiso 1 calc R .
H15B H 0.1587(3) 0.2691(17) 1.0123(4) 0.056 Uiso 1 calc R .
H15C H 0.1516(4) 0.2216(7) 0.9473(17) 0.056 Uiso 1 calc R .
C16 C 0.2948(3) 0.2523(2) 0.9316(3) 0.0344(11) Uani 1 d . .
H16A H 0.3561(3) 0.2512(16) 0.9491(3) 0.052 Uiso 1 calc R .
H16B H 0.2727(18) 0.2873(9) 0.8966(9) 0.052 Uiso 1 calc R .
H16C H 0.2716(18) 0.2116(8) 0.9079(11) 0.052 Uiso 1 calc R .
C17 C 0.3023(3) 0.3288(2) 1.0279(3) 0.0360(11) Uani 1 d . .
H17A H 0.3632(4) 0.3304(6) 1.0429(17) 0.054 Uiso 1 calc R .
H17B H 0.2886(19) 0.3369(7) 1.0703(12) 0.054 Uiso 1 calc R .
H17C H 0.2758(17) 0.3616(3) 0.9908(7) 0.054 Uiso 1 calc R .
C18 C 0.4586(3) 0.1945(2) 1.2547(2) 0.0266(10) Uani 1 d . .
C19 C 0.4205(3) 0.2494(3) 1.2834(3) 0.0380(12) Uani 1 d . .
H19A H 0.4107(20) 0.2865(6) 1.2511(11) 0.057 Uiso 1 calc R .
H19B H 0.4594(10) 0.2611(11) 1.3327(8) 0.057 Uiso 1 calc R .
H19C H 0.3673(11) 0.2353(6) 1.2845(18) 0.057 Uiso 1 calc R .
C20 C 0.4799(3) 0.1391(2) 1.3091(2) 0.0383(12) Uani 1 d . .
H20A H 0.4286(5) 0.1237(11) 1.3129(15) 0.057 Uiso 1 calc R .
H20B H 0.5193(18) 0.1539(5) 1.3570(5) 0.057 Uiso 1 calc R .
H20C H 0.5055(20) 0.1043(7) 1.2922(10) 0.057 Uiso 1 calc R .
C21 C 0.5386(3) 0.2189(2) 1.2487(2) 0.0331(11) Uani 1 d . .
H21A H 0.5635(11) 0.1845(5) 1.2305(17) 0.050 Uiso 1 calc R .
H21B H 0.5786(9) 0.2326(15) 1.2968(4) 0.050 Uiso 1 calc R .
H21C H 0.5251(4) 0.2551(10) 1.2149(14) 0.050 Uiso 1 calc R .
N30 N 0.1666(2) 0.0436(2) 0.8526(2) 0.0235(8) Uani 1 d . .
C31 C 0.0872(3) 0.0787(2) 0.8410(2) 0.0327(11) Uani 1 d . .
H31A H 0.0474(3) 0.0749(2) 0.7894(2) 0.039 Uiso 1 calc R .
H31B H 0.0992(3) 0.1247(2) 0.8525(2) 0.039 Uiso 1 calc R .
C32 C 0.0494(3) 0.0501(3) 0.8901(2) 0.0366(12) Uani 1 d . .
H32A H 0.0040(3) 0.0779(3) 0.8914(2) 0.044 Uiso 1 calc R .
H32B H 0.0254(3) 0.0075(3) 0.8716(2) 0.044 Uiso 1 calc R .
N33 N 0.1169(2) 0.0438(2) 0.9649(2) 0.0281(8) Uani 1 d . .
H33A H 0.1074(2) 0.0080(2) 0.9873(2) 0.034 Uiso 1 calc R .
H33B H 0.1162(2) 0.0790(2) 0.9924(2) 0.034 Uiso 1 calc R .
C34 C 0.1478(3) -0.0221(2) 0.8191(2) 0.0265(10) Uani 1 d . .
H34A H 0.1526(3) -0.0217(2) 0.7714(2) 0.032 Uiso 1 calc R .
H34B H 0.0895(3) -0.0340(2) 0.8106(2) 0.032 Uiso 1 calc R .
C35 C 0.2073(3) -0.0714(2) 0.8681(2) 0.0338(11) Uani 1 d . .
H35A H 0.1829(3) -0.1147(2) 0.8553(2) 0.041 Uiso 1 calc R .
H35B H 0.2611(3) -0.0704(2) 0.8620(2) 0.041 Uiso 1 calc R .
N36 N 0.2213(2) -0.0557(2) 0.9448(2) 0.0244(8) Uani 1 d . .
H36A H 0.2705(2) -0.0741(2) 0.9761(2) 0.029 Uiso 1 calc R .
H36B H 0.1781(2) -0.0721(2) 0.9552(2) 0.029 Uiso 1 calc R .
C37 C 0.2223(3) 0.0811(2) 0.8263(2) 0.0298(10) Uani 1 d . .
H37A H 0.2212(3) 0.1269(2) 0.8386(2) 0.036 Uiso 1 calc R .
H37B H 0.2024(3) 0.0772(2) 0.7726(2) 0.036 Uiso 1 calc R .
C38 C 0.3107(3) 0.0552(2) 0.8625(2) 0.0312(10) Uani 1 d . .
H38A H 0.3158(3) 0.0150(2) 0.8385(2) 0.037 Uiso 1 calc R .
H38B H 0.3510(3) 0.0866(2) 0.8580(2) 0.037 Uiso 1 calc R .
N39 N 0.3296(2) 0.0430(2) 0.9411(2) 0.0216(7) Uani 1 d . .
H39A H 0.3625(2) 0.0757(2) 0.9688(2) 0.026 Uiso 1 calc R .
H39B H 0.3594(2) 0.0055(2) 0.9552(2) 0.026 Uiso 1 calc R .
Co2 Co 0.16705(4) 0.14084(3) 0.50447(3) 0.02524(15) Uani 1 d . .
O41 O 0.1617(2) 0.13741(14) 0.4074(2) 0.0280(7) Uani 1 d . .
C41 C 0.2083(3) 0.0915(2) 0.3985(2) 0.0280(10) Uani 1 d . .
C42 C 0.2138(3) 0.0779(2) 0.3306(2) 0.0320(11) Uani 1 d . .
C43 C 0.2662(3) 0.0287(3) 0.3311(3) 0.0378(12) Uani 1 d . .
H43 H 0.2712(3) 0.0192(3) 0.2864(3) 0.045 Uiso 1 calc R .
C44 C 0.3138(3) -0.0094(2) 0.3929(3) 0.0362(11) Uani 1 d . .
C45 C 0.3069(3) 0.0026(2) 0.4576(3) 0.0340(11) Uani 1 d . .
H45 H 0.3371(3) -0.0224(2) 0.4995(3) 0.041 Uiso 1 calc R .
C46 C 0.2539(3) 0.0529(2) 0.4611(2) 0.0288(10) Uani 1 d . .
N47 N 0.2403(3) 0.0692(2) 0.5207(2) 0.0312(9) Uani 1 d . .
C48 C 0.2726(3) 0.0312(2) 0.5853(2) 0.0269(10) Uani 1 d . .
C49 C 0.2282(4) -0.0200(3) 0.5933(3) 0.053(2) Uani 1 d . .
H49 H 0.1764(4) -0.0309(3) 0.5550(3) 0.063 Uiso 1 calc R .
C50 C 0.2579(4) -0.0564(3) 0.6567(3) 0.0484(14) Uani 1 d . .
H50 H 0.2264(4) -0.0920(3) 0.6615(3) 0.058 Uiso 1 calc R .
C51 C 0.3320(3) -0.0412(3) 0.7118(2) 0.0389(12) Uani 1 d . .
H51 H 0.3532(3) -0.0663(3) 0.7550(2) 0.047 Uiso 1 calc R .
C52 C 0.3749(4) 0.0104(4) 0.7041(3) 0.077(2) Uani 1 d . .
H52 H 0.4262(4) 0.0217(4) 0.7429(3) 0.092 Uiso 1 calc R .
C53 C 0.3463(3) 0.0467(3) 0.6417(3) 0.064(2) Uani 1 d . .
H53 H 0.3777(3) 0.0827(3) 0.6377(3) 0.076 Uiso 1 calc R .
C54 C 0.1628(3) 0.1154(3) 0.2614(2) 0.0374(12) Uani 1 d . .
C55 C 0.0691(3) 0.1067(3) 0.2434(3) 0.0400(12) Uani 1 d . .
H55A H 0.0552(5) 0.0610(3) 0.2376(19) 0.060 Uiso 1 calc R .
H55B H 0.0363(3) 0.1292(15) 0.1979(11) 0.060 Uiso 1 calc R .
H55C H 0.0559(5) 0.1242(16) 0.2831(9) 0.060 Uiso 1 calc R .
C56 C 0.1854(4) 0.1867(3) 0.2719(3) 0.064(2) Uani 1 d . .
H56A H 0.1743(28) 0.2032(6) 0.3131(17) 0.096 Uiso 1 calc R .
H56B H 0.1514(22) 0.2102(5) 0.2275(10) 0.096 Uiso 1 calc R .
H56C H 0.2449(8) 0.1921(4) 0.2818(26) 0.096 Uiso 1 calc R .
C57 C 0.1788(4) 0.0914(4) 0.1953(3) 0.069(2) Uani 1 d . .
H57A H 0.2379(8) 0.0977(22) 0.2043(12) 0.103 Uiso 1 calc R .
H57B H 0.1436(24) 0.1154(17) 0.1518(6) 0.103 Uiso 1 calc R .
H57C H 0.1650(30) 0.0458(7) 0.1878(17) 0.103 Uiso 1 calc R .
C58 C 0.3684(4) -0.0635(3) 0.3845(3) 0.050(2) Uani 1 d . .
C59 C 0.4282(4) -0.0378(3) 0.3499(3) 0.052(2) Uani 1 d . .
H59A H 0.3951(4) -0.0207(18) 0.3012(10) 0.077 Uiso 1 calc R .
H59B H 0.4639(18) -0.0727(5) 0.3460(21) 0.077 Uiso 1 calc R .
H59C H 0.4634(18) -0.0037(14) 0.3807(12) 0.077 Uiso 1 calc R .
C60 C 0.3114(6) -0.1150(3) 0.3340(4) 0.081(3) Uani 1 d . .
H60A H 0.2769(27) -0.1343(20) 0.3573(14) 0.121 Uiso 1 calc R .
H60B H 0.3460(6) -0.1482(14) 0.3250(25) 0.121 Uiso 1 calc R .
H60C H 0.2751(25) -0.0954(6) 0.2876(13) 0.121 Uiso 1 calc R .
C61 C 0.4229(5) -0.0942(3) 0.4575(4) 0.069(2) Uani 1 d . .
H61A H 0.4611(22) -0.0621(7) 0.4893(11) 0.103 Uiso 1 calc R .
H61B H 0.4556(24) -0.1292(16) 0.4491(5) 0.103 Uiso 1 calc R .
H61C H 0.3870(5) -0.1111(21) 0.4808(13) 0.103 Uiso 1 calc R .
N70 N 0.0896(3) 0.2125(2) 0.4848(3) 0.0457(11) Uani 1 d . .
C71 C 0.0580(4) 0.2154(3) 0.5463(3) 0.0482(14) Uani 1 d . .
H71A H 0.0364(4) 0.2588(3) 0.5489(3) 0.058 Uiso 1 calc R .
H71B H 0.0118(4) 0.1844(3) 0.5368(3) 0.058 Uiso 1 calc R .
C72 C 0.1273(3) 0.2001(2) 0.6148(3) 0.0413(12) Uani 1 d . .
H72A H 0.1056(3) 0.1901(2) 0.6525(3) 0.050 Uiso 1 calc R .
H72B H 0.1653(3) 0.2374(2) 0.6315(3) 0.050 Uiso 1 calc R .
N73 N 0.1740(3) 0.1444(2) 0.6043(2) 0.0322(9) Uani 1 d . .
H73A H 0.1523(3) 0.1074(2) 0.6147(2) 0.039 Uiso 1 calc R .
H73B H 0.2293(3) 0.1473(2) 0.6361(2) 0.039 Uiso 1 calc R .
C74 C 0.0190(4) 0.1970(3) 0.4167(3) 0.054(2) Uani 1 d . .
H74A H 0.0361(4) 0.2010(3) 0.3752(3) 0.065 Uiso 1 calc R .
H74B H -0.0279(4) 0.2270(3) 0.4089(3) 0.065 Uiso 1 calc R .
C75 C -0.0087(3) 0.1294(3) 0.4213(3) 0.054(2) Uani 1 d . .
H75A H -0.0354(3) 0.1111(3) 0.3717(3) 0.065 Uiso 1 calc R .
H75B H -0.0507(3) 0.1295(3) 0.4434(3) 0.065 Uiso 1 calc R .
N76 N 0.0656(3) 0.0890(2) 0.4670(2) 0.0312(9) Uani 1 d . .
H76A H 0.0723(3) 0.0561(2) 0.4391(2) 0.037 Uiso 1 calc R .
H76B H 0.0562(3) 0.0713(2) 0.5053(2) 0.037 Uiso 1 calc R .
C77 C 0.1370(7) 0.2721(3) 0.4828(7) 0.131(5) Uani 1 d . .
H77A H 0.1057(7) 0.2950(3) 0.4366(7) 0.158 Uiso 1 calc R .
H77B H 0.1394(7) 0.3005(3) 0.5233(7) 0.158 Uiso 1 calc R .
C78 C 0.2212(5) 0.2609(4) 0.4886(4) 0.079(2) Uani 1 d . .
H78A H 0.2211(5) 0.2594(4) 0.4391(4) 0.095 Uiso 1 calc R .
H78B H 0.2571(5) 0.2972(4) 0.5149(4) 0.095 Uiso 1 calc R .
N79 N 0.2556(3) 0.2038(2) 0.5253(2) 0.0537(13) Uani 1 d . .
H79A H 0.2806(3) 0.2112(2) 0.5747(2) 0.064 Uiso 1 calc R .
H79B H 0.2958(3) 0.1888(2) 0.5101(2) 0.064 Uiso 1 calc R .
Cl1 Cl -0.04405(7) 0.13875(6) 1.00716(7) 0.0367(3) Uani 1 d . .
O101 O -0.0909(4) 0.1532(3) 1.0491(3) 0.094(2) Uani 1 d . .
O102 O 0.0378(3) 0.1628(2) 1.0349(3) 0.081(2) Uani 1 d . .
O103 O -0.0374(3) 0.0702(2) 1.0086(3) 0.079(2) Uani 1 d . .
O104 O -0.0876(3) 0.1600(2) 0.9347(2) 0.0634(12) Uani 1 d . .
Cl2 Cl 0.35916(11) 0.23904(8) 0.74261(7) 0.0633(5) Uani 1 d . .
O201 O 0.3499(3) 0.2930(3) 0.7853(3) 0.102(2) Uani 1 d . .
O202 O 0.4470(3) 0.2274(3) 0.7634(3) 0.106(2) Uani 1 d . .
O203 O 0.3218(3) 0.2625(2) 0.6699(2) 0.0706(13) Uani 1 d . .
O204 O 0.3141(6) 0.1874(4) 0.7472(5) 0.235(7) Uani 1 d . .
Cl3 Cl 0.00332(8) -0.05688(5) 0.37114(6) 0.0336(3) Uani 1 d . .
O301 O 0.0406(3) -0.0076(2) 0.3442(2) 0.0681(14) Uani 1 d . .
O302 O -0.0835(3) -0.0415(2) 0.3522(2) 0.0571(11) Uani 1 d . .
O303 O 0.0091(3) -0.1174(2) 0.3401(2) 0.0508(10) Uani 1 d . .
O304 O 0.0440(2) -0.0604(2) 0.4492(2) 0.0388(8) Uani 1 d . .
Cl4 Cl 0.54789(7) 0.10022(5) 0.05920(6) 0.0260(2) Uani 1 d . .
O401 O 0.5277(3) 0.0407(2) 0.0831(3) 0.0629(13) Uani 1 d . .
O402 O 0.4726(2) 0.1343(2) 0.0157(2) 0.0432(9) Uani 1 d . .
O403 O 0.5960(2) 0.0875(2) 0.0160(2) 0.0325(7) Uani 1 d . .
O404 O 0.5975(2) 0.1385(2) 0.1205(2) 0.0392(8) Uani 1 d . .
O80 O 0.5060(6) 0.2254(5) 0.6323(5) 0.087(2) Uani 0.598(6) d P 1
C90 C 0.5976(6) -0.1786(5) 0.5473(4) 0.093(3) Uani 0.598(6) d PD 1
O91 O 0.5973(6) -0.1578(5) 0.4807(5) 0.089(2) Uani 0.598(6) d PD 1
O80X O 0.4522(10) 0.1969(7) 0.6299(8) 0.087(2) Uani 0.402(6) d P 2
C90X C 0.5976(6) -0.1786(5) 0.5473(4) 0.093(3) Uani 0.402(6) d P 2
O91X O 0.6646(8) -0.2206(7) 0.5746(7) 0.089(2) Uani 0.402(6) d PD 2

loop_
_atom_type_symbol
_atom_type_description
_atom_type_scat_dispersion_real
_atom_type_scat_dispersion_imag
_atom_type_scat_source
C C 0.0033 0.0016 'International Tables Vol C Tables 4.2.6.8 and 6.1.1.4'
H H 0.0000 0.0000 'International Tables Vol C Tables 4.2.6.8 and 6.1.1.4'
N N 0.0061 0.0033 'International Tables Vol C Tables 4.2.6.8 and 6.1.1.4'
O O 0.0106 0.0060 'International Tables Vol C Tables 4.2.6.8 and 6.1.1.4'
Cl Cl 0.1484 0.1585 'International Tables Vol C Tables 4.2.6.8 and 6.1.1.4'
Co Co 0.3494 0.9721 'International Tables Vol C Tables 4.2.6.8 and 6.1.1.4'

loop_
_geom_angle_atom_site_label_1
_geom_angle_atom_site_label_2
_geom_angle_atom_site_label_3
_geom_angle
_geom_angle_site_symmetry_1
_geom_angle_site_symmetry_3
_geom_angle_publ_flag
O1 Co1 N7 84.52(13) . . ?
O1 Co1 N36 177.84(14) . . ?
N7 Co1 N36 97.19(15) . . ?
O1 Co1 N39 86.56(14) . . ?
N7 Co1 N39 91.56(14) . . ?
N36 Co1 N39 92.07(15) . . ?
O1 Co1 N30 91.75(13) . . ?
N7 Co1 N30 175.79(15) . . ?
N36 Co1 N30 86.49(15) . . ?
N39 Co1 N30 86.27(15) . . ?
O1 Co1 N33 86.30(15) . . ?
N7 Co1 N33 94.85(14) . . ?
N36 Co1 N33 94.9(2) . . ?
N39 Co1 N33 169.9(2) . . ?
N30 Co1 N33 86.83(15) . . ?
C1 O1 Co1 112.5(2) . . ?
O1 C1 C2 122.6(4) . . ?
O1 C1 C6 116.6(4) . . ?
C2 C1 C6 120.8(4) . . ?
C3 C2 C1 116.3(4) . . ?
C3 C2 C14 123.1(4) . . ?
C1 C2 C14 120.6(4) . . ?
C2 C3 C4 124.3(4) . . ?
C5 C4 C3 119.1(4) . . ?
C5 C4 C18 122.8(4) . . ?
C3 C4 C18 118.1(4) . . ?
C4 C5 C6 119.5(4) . . ?
N7 C6 C5 126.9(4) . . ?
N7 C6 C1 113.2(3) . . ?
C5 C6 C1 119.9(4) . . ?
C6 N7 C8 123.0(3) . . ?
C6 N7 Co1 112.0(3) . . ?
C8 N7 Co1 123.9(3) . . ?
C13 C8 C9 119.7(4) . . ?
C13 C8 N7 119.7(4) . . ?
C9 C8 N7 120.5(4) . . ?
C10 C9 C8 119.1(4) . . ?
C11 C10 C9 121.0(4) . . ?
C10 C11 C12 119.5(4) . . ?
C13 C12 C11 120.3(4) . . ?
C12 C13 C8 120.3(4) . . ?
C17 C14 C2 111.6(4) . . ?
C17 C14 C16 107.1(4) . . ?
C2 C14 C16 110.2(4) . . ?
C17 C14 C15 108.3(4) . . ?
C2 C14 C15 109.3(4) . . ?
C16 C14 C15 110.2(4) . . ?
C20 C18 C21 109.6(4) . . ?
C20 C18 C4 111.4(4) . . ?
C21 C18 C4 108.5(3) . . ?
C20 C18 C19 108.5(4) . . ?
C21 C18 C19 108.6(4) . . ?
C4 C18 C19 110.1(4) . . ?
C37 N30 C31 112.0(4) . . ?
C37 N30 C34 112.3(3) . . ?
C31 N30 C34 110.7(3) . . ?
C37 N30 Co1 105.9(3) . . ?
C31 N30 Co1 105.5(3) . . ?
C34 N30 Co1 110.2(3) . . ?
N30 C31 C32 108.5(4) . . ?
N33 C32 C31 108.3(4) . . ?
C32 N33 Co1 109.9(3) . . ?
N30 C34 C35 111.2(3) . . ?
N36 C35 C34 107.9(4) . . ?
C35 N36 Co1 110.1(3) . . ?
N30 C37 C38 108.7(4) . . ?
N39 C38 C37 108.9(3) . . ?
C38 N39 Co1 111.4(3) . . ?
O41 Co2 N47 84.48(14) . . ?
O41 Co2 N79 87.6(2) . . ?
N47 Co2 N79 94.4(2) . . ?
O41 Co2 N70 94.2(2) . . ?
N47 Co2 N70 178.0(2) . . ?
N79 Co2 N70 87.0(2) . . ?
O41 Co2 N76 85.22(14) . . ?
N47 Co2 N76 94.0(2) . . ?
N79 Co2 N76 168.4(2) . . ?
N70 Co2 N76 84.4(2) . . ?
O41 Co2 N73 179.3(2) . . ?
N47 Co2 N73 95.1(2) . . ?
N79 Co2 N73 91.8(2) . . ?
N70 Co2 N73 86.2(2) . . ?
N76 Co2 N73 95.4(2) . . ?
C41 O41 Co2 112.4(3) . . ?
O41 C41 C42 123.6(4) . . ?
O41 C41 C46 116.8(4) . . ?
C42 C41 C46 119.6(4) . . ?
C43 C42 C41 116.0(4) . . ?
C43 C42 C54 122.4(4) . . ?
C41 C42 C54 121.6(5) . . ?
C42 C43 C44 125.5(4) . . ?
C45 C44 C43 118.4(5) . . ?
C45 C44 C58 122.1(5) . . ?
C43 C44 C58 119.5(4) . . ?
C44 C45 C46 119.1(5) . . ?
N47 C46 C45 125.3(4) . . ?
N47 C46 C41 113.4(4) . . ?
C45 C46 C41 121.3(4) . . ?
C46 N47 C48 120.9(4) . . ?
C46 N47 Co2 112.8(3) . . ?
C48 N47 Co2 126.0(3) . . ?
C49 C48 C53 118.6(5) . . ?
C49 C48 N47 120.3(4) . . ?
C53 C48 N47 121.1(5) . . ?
C48 C49 C50 120.9(5) . . ?
C51 C50 C49 120.0(5) . . ?
C52 C51 C50 118.9(5) . . ?
C51 C52 C53 121.7(5) . . ?
C48 C53 C52 120.0(6) . . ?
C42 C54 C56 110.5(4) . . ?
C42 C54 C55 109.4(4) . . ?
C56 C54 C55 109.8(5) . . ?
C42 C54 C57 111.8(5) . . ?
C56 C54 C57 108.1(5) . . ?
C55 C54 C57 107.2(4) . . ?
C44 C58 C61 112.6(4) . . ?
C44 C58 C60 108.8(6) . . ?
C61 C58 C60 109.0(5) . . ?
C44 C58 C59 110.3(4) . . ?
C61 C58 C59 107.4(5) . . ?
C60 C58 C59 108.7(4) . . ?
C74 N70 C77 115.3(6) . . ?
C74 N70 C71 108.6(4) . . ?
C77 N70 C71 111.3(5) . . ?
C74 N70 Co2 105.9(3) . . ?
C77 N70 Co2 107.5(4) . . ?
C71 N70 Co2 107.9(3) . . ?
C72 C71 N70 108.5(5) . . ?
C71 C72 N73 109.7(4) . . ?
C72 N73 Co2 111.0(3) . . ?
N70 C74 C75 108.8(4) . . ?
C74 C75 N76 110.1(4) . . ?
C75 N76 Co2 110.3(3) . . ?
C78 C77 N70 114.5(5) . . ?
N79 C78 C77 112.9(6) . . ?
C78 N79 Co2 109.1(4) . . ?
O102 Cl1 O101 115.0(4) . . ?
O102 Cl1 O104 110.0(3) . . ?
O101 Cl1 O104 109.9(3) . . ?
O102 Cl1 O103 106.8(3) . . ?
O101 Cl1 O103 105.1(4) . . ?
O104 Cl1 O103 109.9(3) . . ?
O204 Cl2 O203 107.6(4) . . ?
O204 Cl2 O202 114.9(6) . . ?
O203 Cl2 O202 110.9(4) . . ?
O204 Cl2 O201 112.0(7) . . ?
O203 Cl2 O201 102.6(3) . . ?
O202 Cl2 O201 108.2(3) . . ?
O303 Cl3 O301 110.7(2) . . ?
O303 Cl3 O304 109.7(2) . . ?
O301 Cl3 O304 110.1(2) . . ?
O303 Cl3 O302 109.3(3) . . ?
O301 Cl3 O302 108.9(3) . . ?
O304 Cl3 O302 108.1(2) . . ?
O401 Cl4 O404 110.3(3) . . ?
O401 Cl4 O402 110.3(2) . . ?
O404 Cl4 O402 109.6(2) . . ?
O401 Cl4 O403 108.5(2) . . ?
O404 Cl4 O403 108.6(2) . . ?
O402 Cl4 O403 109.5(2) . . ?

loop_
_geom_bond_atom_site_label_1
_geom_bond_atom_site_label_2
_geom_bond_distance
_geom_bond_site_symmetry_2
_geom_bond_publ_flag
Co1 O1 1.885(3) . ?
Co1 N7 1.921(3) . ?
Co1 N36 1.956(3) . ?
Co1 N39 1.955(3) . ?
Co1 N30 1.964(3) . ?
Co1 N33 1.971(4) . ?
O1 C1 1.323(5) . ?
C1 C2 1.418(6) . ?
C1 C6 1.436(6) . ?
C2 C3 1.376(6) . ?
C2 C14 1.531(6) . ?
C3 C4 1.430(6) . ?
C4 C5 1.367(6) . ?
C4 C18 1.541(6) . ?
C5 C6 1.421(6) . ?
C6 N7 1.349(5) . ?
N7 C8 1.425(5) . ?
C8 C13 1.385(6) . ?
C8 C9 1.405(6) . ?
C9 C10 1.389(6) . ?
C10 C11 1.380(7) . ?
C11 C12 1.387(7) . ?
C12 C13 1.385(6) . ?
C14 C17 1.530(6) . ?
C14 C16 1.536(6) . ?
C14 C15 1.538(6) . ?
C18 C20 1.530(6) . ?
C18 C21 1.530(6) . ?
C18 C19 1.544(6) . ?
N30 C37 1.494(6) . ?
N30 C31 1.499(6) . ?
N30 C34 1.506(5) . ?
C31 C32 1.503(7) . ?
C32 N33 1.495(5) . ?
C34 C35 1.511(6) . ?
C35 N36 1.489(6) . ?
C37 C38 1.515(7) . ?
C38 N39 1.491(5) . ?
Co2 O41 1.906(3) . ?
Co2 N47 1.908(4) . ?
Co2 N79 1.941(4) . ?
Co2 N70 1.948(4) . ?
Co2 N76 1.949(4) . ?
Co2 N73 1.951(4) . ?
O41 C41 1.312(6) . ?
C41 C42 1.424(6) . ?
C41 C46 1.436(6) . ?
C42 C43 1.371(7) . ?
C42 C54 1.530(7) . ?
C43 C44 1.426(7) . ?
C44 C45 1.368(6) . ?
C44 C58 1.527(7) . ?
C45 C46 1.416(7) . ?
C46 N47 1.346(5) . ?
N47 C48 1.427(6) . ?
C48 C49 1.365(7) . ?
C48 C53 1.368(7) . ?
C49 C50 1.389(7) . ?
C50 C51 1.360(7) . ?
C51 C52 1.355(8) . ?
C52 C53 1.374(8) . ?
C54 C56 1.533(8) . ?
C54 C55 1.533(7) . ?
C54 C57 1.537(7) . ?
C58 C61 1.530(9) . ?
C58 C60 1.538(9) . ?
C58 C59 1.554(7) . ?
N70 C74 1.462(8) . ?
N70 C77 1.503(9) . ?
N70 C71 1.531(7) . ?
C71 C72 1.456(8) . ?
C72 N73 1.480(6) . ?
C74 C75 1.506(9) . ?
C75 N76 1.511(7) . ?
C77 C78 1.440(11) . ?
C78 N79 1.404(9) . ?
Cl1 O102 1.399(4) . ?
Cl1 O101 1.413(5) . ?
Cl1 O104 1.413(4) . ?
Cl1 O103 1.437(5) . ?
Cl2 O204 1.358(7) . ?
Cl2 O203 1.422(4) . ?
Cl2 O202 1.435(6) . ?
Cl2 O201 1.460(6) . ?
Cl3 O303 1.430(4) . ?
Cl3 O301 1.430(4) . ?
Cl3 O304 1.435(3) . ?
Cl3 O302 1.438(4) . ?
Cl4 O401 1.426(4) . ?
Cl4 O404 1.430(3) . ?
Cl4 O402 1.440(3) . ?
Cl4 O403 1.445(3) . ?
C90 O91 1.398(9) . ?
C90X O91X 1.386(11) . ?
